data_7113685
loop_
_publ_author_name
'Fujii, Tatsuya'
'Naito, Asako'
'Yamaguchi, Syuhei'
'Wada, Akira'
'Funahashi, Yasuhiro'
'Jitsukawa, Koichiro'
'Nagatomo, Shigenori'
'Kitagawa, Teizo'
'Masuda, Hideki'

_publ_section_title
;
 Construction of a square-planar hydroperoxo-copper(II) complex inducing a
 higher catalytic reactivity
;
_journal_coden_ASTM CHCOFS
_journal_issue 21
_journal_name_full
;
 Chemical Communications (Cambridge, United Kingdom)
;
_journal_page_first 2700
_journal_page_last 2701
_journal_paper_doi 10.1039/b308073k
_journal_year 2003
_chemical_formula_sum 'C16 H23 Cl2 Cu N3 O9'
_chemical_formula_weight 535.82
_chemical_name_common Cu(II)-BPBA-MeOH
_space_group_IT_number 7
_symmetry_cell_setting monoclinic
_symmetry_Int_Tables_number 7
_symmetry_space_group_name_Hall 'P -2yc'
_symmetry_space_group_name_H-M 'P 1 c 1'
_audit_creation_date 'Sun Mar 30 07:35:08 2003'
_audit_creation_method 'by teXsan'
_cell_angle_alpha 90
_cell_angle_beta 106.171(2)
_cell_angle_gamma 90
_cell_formula_units_Z 8
_cell_length_a 13.7793(5)
_cell_length_b 19.3635(6)
_cell_length_c 17.3317(7)
_cell_measurement_reflns_used 15997
_cell_measurement_temperature 293.2
_cell_measurement_theta_max 27.5
_cell_measurement_theta_min 3.2
_cell_volume 4441.4(3)
_computing_cell_refinement CRYSTALCLEAR
_computing_data_collection CRYSTALCLEAR
_computing_data_reduction 'teXsan Ver. 1.11'
_computing_publication_material 'teXsan Ver. 1.11'
_computing_structure_refinement 'teXsan Ver. 1.10'
_computing_structure_solution SIR92
_diffrn_detector_area_resol_mean 14.62
_diffrn_measured_fraction_theta_full 1.8499
_diffrn_measured_fraction_theta_max 1.8499
_diffrn_measurement_device_type 'Rigaku/MSC Mercury CCD'
_diffrn_measurement_method \w
_diffrn_radiation_type 'Mo K\a'
_diffrn_radiation_wavelength 0.7107
_diffrn_reflns_av_R_equivalents 0.020
_diffrn_reflns_limit_h_max 17
_diffrn_reflns_limit_h_min -17
_diffrn_reflns_limit_k_max 25
_diffrn_reflns_limit_k_min -20
_diffrn_reflns_limit_l_max 22
_diffrn_reflns_limit_l_min -22
_diffrn_reflns_number 340
_diffrn_reflns_theta_full 27.48
_diffrn_reflns_theta_max 27.48
_exptl_absorpt_coefficient_mu 1.276
_exptl_absorpt_correction_T_max 0.682
_exptl_absorpt_correction_T_min 0.619
_exptl_absorpt_correction_type multi-scan
_exptl_absorpt_process_details '(Jacobson, 1998)'
_exptl_crystal_colour Blue
_exptl_crystal_density_diffrn 1.603
_exptl_crystal_density_method 'not measured'
_exptl_crystal_description Block
_exptl_crystal_size_max 0.300
_exptl_crystal_size_mid 0.300
_exptl_crystal_size_min 0.300
_refine_diff_density_max 0.80
_refine_diff_density_min -0.34
_refine_ls_extinction_method none
_refine_ls_goodness_of_fit_ref 1.551
_refine_ls_hydrogen_treatment noref
_refine_ls_number_parameters 1153
_refine_ls_number_reflns 17844
_refine_ls_R_factor_gt 0.0362
_refine_ls_shift/su_max 0.0383
_refine_ls_structure_factor_coef Fsqd
_refine_ls_weighting_details 'w = 1/[\s^2^(Fo^2^) + (0.05000(Max(Fo^2^,0) + 2Fc^2^)/3)^2^]'
_refine_ls_weighting_scheme calc
_refine_ls_wR_factor_ref 0.1001
_reflns_number_gt 17844
_reflns_number_total 18871
_reflns_threshold_expression F^2^>3.0\s(F^2^)
_cod_duplicate_entry 7104867
_cod_data_source_file b308073k.txt
_cod_data_source_block CuBpbaMeOH
_cod_original_formula_sum 'C16 H23 Cl2 Cu N3 O9 '
_cod_database_code 7113685

loop_
_symmetry_equiv_pos_as_xyz
x,y,z
x,-y,1/2+z

loop_
_atom_site_label
_atom_site_type_symbol
_atom_site_fract_x
_atom_site_fract_y
_atom_site_fract_z
_atom_site_U_iso_or_equiv
_atom_site_adp_type
_atom_site_occupancy
_atom_site_calc_flag
Cu(1) Cu 0.4430(3) 0.51265(1) -0.2164(3) 0.01774(7) Uani 1.00 d
Cu(2) Cu 0.4618(3) 0.01550(2) -0.1735(3) 0.02192(8) Uani 1.00 d
Cu(3) Cu 0.9422(3) -0.23790(1) 0.1292(3) 0.01957(7) Uani 1.00 d
Cu(4) Cu 0.9492(3) 0.26118(2) 0.1151(3) 0.02376(8) Uani 1.00 d
Cl(1) Cl 0.7128(3) 0.49060(3) -0.2093(3) 0.0223(1) Uani 1.00 d
Cl(2) Cl 0.1757(3) 0.43474(3) -0.1903(3) 0.0271(1) Uani 1.00 d
Cl(3) Cl 0.2072(3) 0.31560(3) -0.3915(3) 0.0275(2) Uani 1.00 d
Cl(4) Cl 0.6672(3) 0.25020(3) 0.1366(3) 0.0256(1) Uani 1.00 d
Cl(5) Cl 1.1940(3) 0.18883(3) 0.1073(3) 0.0271(2) Uani 1.00 d
Cl(6) Cl 0.7473(3) 0.00256(4) -0.1811(3) 0.0287(2) Uani 1.00 d
Cl(7) Cl 0.2105(3) -0.05026(4) -0.1670(3) 0.0273(1) Uani 1.00 d
Cl(8) Cl 0.6545(3) -0.24570(3) 0.1001(3) 0.0230(1) Uani 1.00 d
O(1) O 0.4225(3) 0.41626(9) -0.2621(3) 0.0268(5) Uani 1.00 d
O(2) O 0.4440(3) -0.08779(10) -0.1849(3) 0.0341(5) Uani 1.00 d
O(3) O 0.9516(3) -0.33574(10) 0.1678(3) 0.0330(5) Uani 1.00 d
O(4) O 0.9661(4) 0.1583(1) 0.1349(3) 0.0419(6) Uani 1.00 d
O(5) O 0.6138(4) 0.5212(1) -0.2416(3) 0.0315(5) Uani 1.00 d
O(6) O 0.7117(4) 0.4225(1) -0.2412(3) 0.0456(6) Uani 1.00 d
O(7) O 0.7363(4) 0.4885(1) -0.1239(3) 0.0414(6) Uani 1.00 d
O(8) O 0.7849(4) 0.5324(1) -0.2331(3) 0.0503(7) Uani 1.00 d
O(9) O 0.2708(4) 0.4535(1) -0.2011(3) 0.0596(8) Uani 1.00 d
O(10) O 0.1451(4) 0.4866(1) -0.1436(3) 0.0520(8) Uani 1.00 d
O(11) O 0.1843(4) 0.3696(1) -0.1494(3) 0.0689(9) Uani 1.00 d
O(12) O 0.1030(4) 0.4280(1) -0.2675(3) 0.0502(7) Uani 1.00 d
O(13) O 0.2105(4) 0.3825(1) -0.4261(3) 0.0516(7) Uani 1.00 d
O(14) O 0.2689(4) 0.3163(1) -0.3094(3) 0.0450(6) Uani 1.00 d
O(15) O 0.2438(4) 0.2654(1) -0.4369(3) 0.0587(8) Uani 1.00 d
O(16) O 0.1047(4) 0.2991(1) -0.3942(3) 0.0456(7) Uani 1.00 d
O(17) O 0.6544(4) 0.3194(1) 0.1630(3) 0.0357(5) Uani 1.00 d
O(18) O 0.7729(4) 0.2387(1) 0.1488(3) 0.0559(8) Uani 1.00 d
O(19) O 0.6315(4) 0.2004(1) 0.1825(3) 0.0657(9) Uani 1.00 d
O(20) O 0.6171(4) 0.2445(1) 0.0535(3) 0.0637(8) Uani 1.00 d
O(21) O 1.1190(4) 0.2426(1) 0.0883(3) 0.0649(9) Uani 1.00 d
O(22) O 1.2579(4) 0.1963(2) 0.1853(3) 0.077(1) Uani 1.00 d
O(23) O 1.2516(4) 0.1906(1) 0.0516(3) 0.0515(7) Uani 1.00 d
O(24) O 1.1413(4) 0.1237(1) 0.0993(3) 0.0506(7) Uani 1.00 d
O(25) O 0.7871(4) 0.0259(2) -0.0999(3) 0.0585(8) Uani 1.00 d
O(26) O 0.7630(4) 0.0547(2) -0.2339(3) 0.0734(10) Uani 1.00 d
O(27) O 0.7926(5) -0.0594(2) -0.1953(4) 0.108(1) Uani 1.00 d
O(28) O 0.6409(4) -0.0050(2) -0.2020(4) 0.086(1) Uani 1.00 d
O(29) O 0.2938(4) -0.0018(1) -0.1429(3) 0.0581(9) Uani 1.00 d
O(30) O 0.1527(4) -0.0359(2) -0.2468(3) 0.081(1) Uani 1.00 d
O(31) O 0.1527(4) -0.0422(2) -0.1122(3) 0.0550(8) Uani 1.00 d
O(32) O 0.2561(4) -0.1184(1) -0.1599(3) 0.0490(7) Uani 1.00 d
O(33) O 0.7555(4) -0.2234(1) 0.1447(3) 0.0321(5) Uani 1.00 d
O(34) O 0.6586(4) -0.3153(1) 0.0764(3) 0.0701(9) Uani 1.00 d
O(35) O 0.5896(4) -0.2381(2) 0.1502(3) 0.0626(9) Uani 1.00 d
O(36) O 0.6186(4) -0.2044(1) 0.0294(3) 0.0560(7) Uani 1.00 d
N(1) N 0.4631(4) 0.61125(10) -0.1694(3) 0.0165(4) Uani 1.00 d
N(2) N 0.5078(4) 0.4848(1) -0.1068(3) 0.0185(5) Uani 1.00 d
N(3) N 0.3941(4) 0.5590(1) -0.3208(3) 0.0211(5) Uani 1.00 d
N(4) N 0.4896(4) 0.1208(1) -0.1639(3) 0.0183(4) Uani 1.00 d
N(5) N 0.5432(4) 0.0114(1) -0.0622(3) 0.0235(5) Uani 1.00 d
N(6) N 0.4080(4) 0.0345(1) -0.2891(3) 0.0255(5) Uani 1.00 d
N(7) N 0.9294(4) -0.1368(1) 0.0884(3) 0.0172(4) Uani 1.00 d
N(8) N 0.9926(4) -0.1971(1) 0.2348(3) 0.0241(5) Uani 1.00 d
N(9) N 0.8721(4) -0.2610(1) 0.0191(3) 0.0250(5) Uani 1.00 d
N(10) N 0.9142(4) 0.3649(1) 0.0939(3) 0.0181(5) Uani 1.00 d
N(11) N 1.0019(4) 0.2877(1) 0.2270(3) 0.0276(5) Uani 1.00 d
N(12) N 0.8715(4) 0.2499(1) 0.0022(3) 0.0266(5) Uani 1.00 d
C(1) C 0.5564(4) 0.6041(1) -0.1002(3) 0.0201(5) Uani 1.00 d
C(2) C 0.5574(4) 0.5354(1) -0.0597(3) 0.0188(5) Uani 1.00 d
C(3) C 0.6065(4) 0.5251(1) 0.0207(3) 0.0248(6) Uani 1.00 d
C(4) C 0.6033(4) 0.4594(1) 0.0535(3) 0.0281(6) Uani 1.00 d
C(5) C 0.5530(4) 0.4074(1) 0.0046(3) 0.0260(6) Uani 1.00 d
C(6) C 0.5056(4) 0.4215(1) -0.0750(3) 0.0237(6) Uani 1.00 d
C(7) C 0.4830(4) 0.6521(1) -0.2371(3) 0.0208(6) Uani 1.00 d
C(8) C 0.4194(4) 0.6267(1) -0.3174(3) 0.0219(6) Uani 1.00 d
C(9) C 0.3887(4) 0.6685(1) -0.3849(3) 0.0291(7) Uani 1.00 d
C(10) C 0.3305(4) 0.6408(2) -0.4558(3) 0.0350(7) Uani 1.00 d
C(11) C 0.3046(4) 0.5715(2) -0.4595(3) 0.0318(7) Uani 1.00 d
C(12) C 0.3381(4) 0.5321(2) -0.3910(3) 0.0270(6) Uani 1.00 d
C(13) C 0.3742(4) 0.6418(1) -0.1421(3) 0.0216(6) Uani 1.00 d
C(14) C 0.3937(4) 0.7180(2) -0.1163(3) 0.0354(7) Uani 1.00 d
C(15) C 0.2787(4) 0.6376(2) -0.2116(3) 0.0273(6) Uani 1.00 d
C(16) C 0.3586(4) 0.6006(1) -0.0719(3) 0.0267(6) Uani 1.00 d
C(17) C 0.4768(4) 0.3838(2) -0.3130(3) 0.0377(8) Uani 1.00 d
C(18) C 0.5874(4) 0.1250(1) -0.0992(3) 0.0214(6) Uani 1.00 d
C(19) C 0.5966(4) 0.0692(1) -0.0376(3) 0.0210(6) Uani 1.00 d
C(20) C 0.6601(4) 0.0758(2) 0.0390(3) 0.0310(7) Uani 1.00 d
C(21) C 0.6695(4) 0.0222(2) 0.0929(3) 0.0361(7) Uani 1.00 d
C(22) C 0.6138(4) -0.0380(2) 0.0677(3) 0.0377(8) Uani 1.00 d
C(23) C 0.5524(4) -0.0415(1) -0.0104(3) 0.0311(7) Uani 1.00 d
C(24) C 0.5031(4) 0.1384(1) -0.2439(3) 0.0254(6) Uani 1.00 d
C(25) C 0.4344(4) 0.0967(1) -0.3099(3) 0.0250(6) Uani 1.00 d
C(26) C 0.4012(4) 0.1204(2) -0.3887(3) 0.0332(7) Uani 1.00 d
C(27) C 0.3415(4) 0.0775(2) -0.4474(3) 0.0391(8) Uani 1.00 d
C(28) C 0.3153(4) 0.0123(2) -0.4251(3) 0.0366(7) Uani 1.00 d
C(29) C 0.3482(4) -0.0075(2) -0.3455(3) 0.0331(7) Uani 1.00 d
C(30) C 0.4082(4) 0.1667(1) -0.1434(3) 0.0232(6) Uani 1.00 d
C(31) C 0.4389(4) 0.2433(1) -0.1370(3) 0.0327(7) Uani 1.00 d
C(32) C 0.3085(4) 0.1591(1) -0.2092(3) 0.0281(6) Uani 1.00 d
C(33) C 0.3950(4) 0.1435(2) -0.0621(3) 0.0329(7) Uani 1.00 d
C(34) C 0.4974(4) -0.1341(2) -0.2228(4) 0.049(1) Uani 1.00 d
C(35) C 0.9108(4) -0.0999(1) 0.1590(3) 0.0235(6) Uani 1.00 d
C(36) C 0.9732(4) -0.1306(1) 0.2367(3) 0.0247(6) Uani 1.00 d
C(37) C 1.0079(4) -0.0908(2) 0.3070(3) 0.0385(8) Uani 1.00 d
C(38) C 1.0636(4) -0.1234(2) 0.3749(3) 0.0502(9) Uani 1.00 d
C(39) C 1.0842(4) -0.1925(2) 0.3740(3) 0.0470(8) Uani 1.00 d
C(40) C 1.0480(4) -0.2294(2) 0.3023(3) 0.0346(7) Uani 1.00 d
C(41) C 0.8370(4) -0.1389(1) 0.0181(3) 0.0249(6) Uani 1.00 d
C(42) C 0.8280(4) -0.2071(2) -0.0253(3) 0.0281(6) Uani 1.00 d
C(43) C 0.7746(4) -0.2150(2) -0.1067(3) 0.0454(8) Uani 1.00 d
C(44) C 0.7685(4) -0.2806(2) -0.1393(3) 0.0544(10) Uani 1.00 d
C(45) C 0.8140(4) -0.3368(2) -0.0927(3) 0.0486(9) Uani 1.00 d
C(46) C 0.8652(4) -0.3245(2) -0.0143(3) 0.0372(8) Uani 1.00 d
C(47) C 1.0209(4) -0.1079(1) 0.0642(3) 0.0227(6) Uani 1.00 d
C(48) C 1.0346(4) -0.1475(1) -0.0080(3) 0.0275(6) Uani 1.00 d
C(49) C 1.0076(4) -0.0304(1) 0.0431(3) 0.0343(7) Uani 1.00 d
C(50) C 1.1168(4) -0.1174(1) 0.1340(3) 0.0258(6) Uani 1.00 d
C(51) C 0.8855(4) -0.3669(2) 0.2095(3) 0.0435(9) Uani 1.00 d
C(52) C 0.9002(4) 0.3878(1) 0.1731(3) 0.0247(6) Uani 1.00 d
C(53) C 0.9713(4) 0.3506(2) 0.2424(3) 0.0261(6) Uani 1.00 d
C(54) C 1.0007(4) 0.3775(2) 0.3201(3) 0.0391(8) Uani 1.00 d
C(55) C 1.0623(4) 0.3377(2) 0.3813(3) 0.0474(9) Uani 1.00 d
C(56) C 1.0929(4) 0.2737(2) 0.3640(3) 0.0485(8) Uani 1.00 d
C(57) C 1.0636(4) 0.2497(2) 0.2871(3) 0.0389(8) Uani 1.00 d
C(58) C 0.8139(4) 0.3620(1) 0.0312(3) 0.0218(6) Uani 1.00 d
C(59) C 0.8113(4) 0.3041(1) -0.0270(3) 0.0255(6) Uani 1.00 d
C(60) C 0.7499(4) 0.3062(2) -0.1058(3) 0.0348(7) Uani 1.00 d
C(61) C 0.7533(4) 0.2522(2) -0.1557(3) 0.0432(8) Uani 1.00 d
C(62) C 0.8163(4) 0.1969(2) -0.1263(3) 0.0462(9) Uani 1.00 d
C(63) C 0.8738(4) 0.1963(2) -0.0466(3) 0.0380(8) Uani 1.00 d
C(64) C 0.9896(4) 0.4122(1) 0.0670(3) 0.0236(6) Uani 1.00 d
C(65) C 1.0047(4) 0.3847(2) -0.0117(3) 0.0330(7) Uani 1.00 d
C(66) C 0.9524(4) 0.4870(1) 0.0541(3) 0.0369(8) Uani 1.00 d
C(67) C 1.0899(4) 0.4107(1) 0.1325(3) 0.0285(6) Uani 1.00 d
C(68) C 0.9211(4) 0.1157(2) 0.1853(4) 0.050(1) Uani 1.00 d
H(1) H 0.6154 0.6075 -0.1188 0.0251 Uiso 1.00 calc
H(2) H 0.5586 0.6397 -0.0619 0.0251 Uiso 1.00 calc
H(3) H 0.6433 0.5624 0.0534 0.0292 Uiso 1.00 calc
H(4) H 0.6365 0.4508 0.1096 0.0327 Uiso 1.00 calc
H(5) H 0.5530 0.3614 0.0259 0.0309 Uiso 1.00 calc
H(6) H 0.4707 0.3857 -0.1088 0.0286 Uiso 1.00 calc
H(7) H 0.4683 0.6993 -0.2309 0.0262 Uiso 1.00 calc
H(8) H 0.5532 0.6480 -0.2349 0.0262 Uiso 1.00 calc
H(9) H 0.4077 0.7167 -0.3817 0.0375 Uiso 1.00 calc
H(10) H 0.3094 0.6689 -0.5024 0.0412 Uiso 1.00 calc
H(11) H 0.2639 0.5514 -0.5081 0.0407 Uiso 1.00 calc
H(12) H 0.3239 0.4835 -0.3917 0.0326 Uiso 1.00 calc
H(13) H 0.4545 0.7209 -0.0725 0.0450 Uiso 1.00 calc
H(14) H 0.4028 0.7443 -0.1599 0.0450 Uiso 1.00 calc
H(15) H 0.3392 0.7351 -0.0995 0.0450 Uiso 1.00 calc
H(16) H 0.2242 0.6555 -0.1946 0.0330 Uiso 1.00 calc
H(17) H 0.2880 0.6652 -0.2549 0.0330 Uiso 1.00 calc
H(18) H 0.2671 0.5916 -0.2279 0.0330 Uiso 1.00 calc
H(19) H 0.3044 0.6189 -0.0547 0.0322 Uiso 1.00 calc
H(20) H 0.3456 0.5534 -0.0865 0.0322 Uiso 1.00 calc
H(21) H 0.4190 0.6022 -0.0267 0.0322 Uiso 1.00 calc
H(22) H 0.4544 0.3387 -0.3266 0.0467 Uiso 1.00 calc
H(23) H 0.4686 0.4108 -0.3610 0.0467 Uiso 1.00 calc
H(24) H 0.5486 0.3829 -0.2858 0.0467 Uiso 1.00 calc
H(25) H 0.6431 0.1206 -0.1229 0.0269 Uiso 1.00 calc
H(26) H 0.5937 0.1689 -0.0732 0.0269 Uiso 1.00 calc
H(27) H 0.6990 0.1181 0.0556 0.0386 Uiso 1.00 calc
H(28) H 0.7146 0.0251 0.1468 0.0436 Uiso 1.00 calc
H(29) H 0.6191 -0.0764 0.1033 0.0465 Uiso 1.00 calc
H(30) H 0.5178 -0.0831 -0.0272 0.0373 Uiso 1.00 calc
H(31) H 0.4903 0.1861 -0.2537 0.0323 Uiso 1.00 calc
H(32) H 0.5723 0.1292 -0.2427 0.0323 Uiso 1.00 calc
H(33) H 0.4199 0.1657 -0.4027 0.0396 Uiso 1.00 calc
H(34) H 0.3205 0.0926 -0.5013 0.0477 Uiso 1.00 calc
H(35) H 0.2758 -0.0179 -0.4646 0.0443 Uiso 1.00 calc
H(36) H 0.3293 -0.0519 -0.3293 0.0420 Uiso 1.00 calc
H(37) H 0.5024 0.2495 -0.0960 0.0404 Uiso 1.00 calc
H(38) H 0.4490 0.2586 -0.1868 0.0404 Uiso 1.00 calc
H(39) H 0.3895 0.2708 -0.1241 0.0404 Uiso 1.00 calc
H(40) H 0.2589 0.1864 -0.1963 0.0348 Uiso 1.00 calc
H(41) H 0.3188 0.1741 -0.2587 0.0348 Uiso 1.00 calc
H(42) H 0.2891 0.1120 -0.2136 0.0348 Uiso 1.00 calc
H(43) H 0.3458 0.1703 -0.0489 0.0383 Uiso 1.00 calc
H(44) H 0.3763 0.0959 -0.0655 0.0383 Uiso 1.00 calc
H(45) H 0.4584 0.1482 -0.0215 0.0383 Uiso 1.00 calc
H(46) H 0.4748 -0.1799 -0.2191 0.0586 Uiso 1.00 calc
H(47) H 0.4869 -0.1215 -0.2771 0.0586 Uiso 1.00 calc
H(48) H 0.5685 -0.1318 -0.1959 0.0586 Uiso 1.00 calc
H(49) H 0.9292 -0.0527 0.1570 0.0296 Uiso 1.00 calc
H(50) H 0.8422 -0.1036 0.1568 0.0296 Uiso 1.00 calc
H(51) H 0.9929 -0.0430 0.3082 0.0458 Uiso 1.00 calc
H(52) H 1.0909 -0.0980 0.4238 0.0601 Uiso 1.00 calc
H(53) H 1.1235 -0.2151 0.4221 0.0556 Uiso 1.00 calc
H(54) H 1.0627 -0.2775 0.3013 0.0449 Uiso 1.00 calc
H(55) H 0.7797 -0.1316 0.0361 0.0297 Uiso 1.00 calc
H(56) H 0.8425 -0.1023 -0.0181 0.0297 Uiso 1.00 calc
H(57) H 0.7431 -0.1759 -0.1376 0.0577 Uiso 1.00 calc
H(58) H 0.7341 -0.2867 -0.1942 0.0667 Uiso 1.00 calc
H(59) H 0.8119 -0.3828 -0.1137 0.0567 Uiso 1.00 calc
H(60) H 0.8975 -0.3631 0.0192 0.0473 Uiso 1.00 calc
H(61) H 1.0462 -0.1951 0.0058 0.0324 Uiso 1.00 calc
H(62) H 0.9770 -0.1424 -0.0512 0.0324 Uiso 1.00 calc
H(63) H 1.0926 -0.1298 -0.0216 0.0324 Uiso 1.00 calc
H(64) H 1.0657 -0.0132 0.0285 0.0434 Uiso 1.00 calc
H(65) H 0.9497 -0.0239 -0.0017 0.0434 Uiso 1.00 calc
H(66) H 0.9998 -0.0045 0.0873 0.0434 Uiso 1.00 calc
H(67) H 1.1283 -0.1653 0.1465 0.0318 Uiso 1.00 calc
H(68) H 1.1742 -0.0996 0.1192 0.0318 Uiso 1.00 calc
H(69) H 1.1107 -0.0935 0.1801 0.0318 Uiso 1.00 calc
H(70) H 0.8912 -0.3426 0.2590 0.0521 Uiso 1.00 calc
H(71) H 0.8180 -0.3649 0.1775 0.0521 Uiso 1.00 calc
H(72) H 0.9045 -0.4138 0.2224 0.0521 Uiso 1.00 calc
H(73) H 0.9140 0.4367 0.1794 0.0310 Uiso 1.00 calc
H(74) H 0.8333 0.3797 0.1738 0.0310 Uiso 1.00 calc
H(75) H 0.9794 0.4227 0.3308 0.0465 Uiso 1.00 calc
H(76) H 1.0845 0.3545 0.4359 0.0553 Uiso 1.00 calc
H(77) H 1.1354 0.2457 0.4065 0.0575 Uiso 1.00 calc
H(78) H 1.0886 0.2052 0.2750 0.0488 Uiso 1.00 calc
H(79) H 0.7625 0.3548 0.0571 0.0266 Uiso 1.00 calc
H(80) H 0.8027 0.4044 0.0028 0.0266 Uiso 1.00 calc
H(81) H 0.7064 0.3448 -0.1244 0.0422 Uiso 1.00 calc
H(82) H 0.7149 0.2512 -0.2101 0.0521 Uiso 1.00 calc
H(83) H 0.8230 0.1588 -0.1594 0.0545 Uiso 1.00 calc
H(84) H 0.9156 0.1567 -0.0258 0.0478 Uiso 1.00 calc
H(85) H 1.0286 0.3380 -0.0048 0.0412 Uiso 1.00 calc
H(86) H 0.9426 0.3858 -0.0531 0.0412 Uiso 1.00 calc
H(87) H 1.0533 0.4120 -0.0280 0.0412 Uiso 1.00 calc
H(88) H 1.0018 0.5147 0.0392 0.0434 Uiso 1.00 calc
H(89) H 0.8909 0.4889 0.0131 0.0434 Uiso 1.00 calc
H(90) H 0.9429 0.5049 0.1028 0.0434 Uiso 1.00 calc
H(91) H 1.1167 0.3651 0.1403 0.0355 Uiso 1.00 calc
H(92) H 1.1387 0.4401 0.1186 0.0355 Uiso 1.00 calc
H(93) H 1.0814 0.4270 0.1826 0.0355 Uiso 1.00 calc
H(94) H 0.8502 0.1182 0.1666 0.0610 Uiso 1.00 calc
H(95) H 0.9423 0.0688 0.1837 0.0610 Uiso 1.00 calc
H(96) H 0.9434 0.1317 0.2394 0.0610 Uiso 1.00 calc

loop_
_atom_site_aniso_label
_atom_site_aniso_U_11
_atom_site_aniso_U_22
_atom_site_aniso_U_33
_atom_site_aniso_U_12
_atom_site_aniso_U_13
_atom_site_aniso_U_23
Cu(1) 0.0195(1) 0.0169(1) 0.0154(1) 0.0000(1) 0.0024(1) -0.0011(1)
Cu(2) 0.0243(2) 0.0169(1) 0.0234(2) -0.0014(1) 0.0049(1) -0.0018(1)
Cu(3) 0.0227(1) 0.0165(1) 0.0186(1) -0.0010(1) 0.0041(1) 0.0006(1)
Cu(4) 0.0232(2) 0.0181(1) 0.0299(2) 0.0022(1) 0.0073(1) 0.0020(1)
Cl(1) 0.0199(3) 0.0234(3) 0.0256(3) 0.0009(2) 0.0097(2) 0.0008(2)
Cl(2) 0.0255(3) 0.0285(3) 0.0255(3) -0.0043(2) 0.0041(2) -0.0047(2)
Cl(3) 0.0247(3) 0.0321(3) 0.0249(3) -0.0077(2) 0.0058(2) -0.0050(2)
Cl(4) 0.0295(3) 0.0241(3) 0.0230(3) -0.0008(2) 0.0069(2) 0.0030(2)
Cl(5) 0.0268(3) 0.0289(3) 0.0272(3) 0.0031(2) 0.0101(2) -0.0013(2)
Cl(6) 0.0341(3) 0.0264(3) 0.0286(3) 0.0039(3) 0.0136(3) -0.0009(3)
Cl(7) 0.0278(3) 0.0305(3) 0.0244(3) 0.0001(2) 0.0087(2) 0.0049(2)
Cl(8) 0.0240(3) 0.0214(3) 0.0247(3) -0.0032(2) 0.0084(2) -0.0027(2)
O(1) 0.0289(9) 0.0222(8) 0.0297(9) -0.0039(7) 0.0087(8) -0.0066(7)
O(2) 0.029(1) 0.0224(9) 0.053(1) -0.0031(7) 0.0155(9) -0.0066(9)
O(3) 0.030(1) 0.0229(9) 0.051(1) 0.0027(8) 0.0190(9) 0.0136(9)
O(4) 0.034(1) 0.0188(9) 0.076(2) 0.0049(8) 0.021(1) 0.0072(10)
O(5) 0.0241(9) 0.039(1) 0.032(1) 0.0096(8) 0.0095(8) 0.0059(8)
O(6) 0.041(1) 0.032(1) 0.062(2) 0.0055(9) 0.010(1) -0.015(1)
O(7) 0.037(1) 0.057(1) 0.028(1) 0.0081(10) 0.0062(9) 0.0050(10)
O(8) 0.038(1) 0.061(2) 0.058(1) -0.019(1) 0.023(1) 0.011(1)
O(9) 0.032(1) 0.062(2) 0.093(2) -0.023(1) 0.030(1) -0.040(2)
O(10) 0.055(2) 0.052(1) 0.059(2) -0.002(1) 0.032(1) -0.023(1)
O(11) 0.120(3) 0.039(1) 0.039(1) -0.004(2) 0.008(2) 0.008(1)
O(12) 0.046(1) 0.046(1) 0.041(1) -0.011(1) -0.017(1) -0.005(1)
O(13) 0.064(2) 0.043(1) 0.043(1) -0.017(1) 0.007(1) 0.012(1)
O(14) 0.052(1) 0.044(1) 0.030(1) -0.008(1) -0.0048(10) 0.0043(9)
O(15) 0.047(1) 0.064(2) 0.071(2) -0.005(1) 0.026(1) -0.032(1)
O(16) 0.028(1) 0.048(1) 0.066(2) -0.0159(9) 0.022(1) -0.020(1)
O(17) 0.048(1) 0.034(1) 0.0259(10) 0.0103(9) 0.0112(9) -0.0026(8)
O(18) 0.039(1) 0.055(2) 0.079(2) 0.017(1) 0.026(1) 0.011(1)
O(19) 0.084(2) 0.054(2) 0.067(2) -0.023(1) 0.035(2) 0.021(1)
O(20) 0.096(2) 0.035(1) 0.038(1) 0.003(1) -0.018(1) -0.011(1)
O(21) 0.051(2) 0.033(1) 0.125(3) 0.013(1) 0.048(2) 0.015(1)
O(22) 0.088(2) 0.097(2) 0.032(1) -0.022(2) -0.006(1) -0.002(1)
O(23) 0.045(1) 0.076(2) 0.040(1) -0.010(1) 0.023(1) -0.012(1)
O(24) 0.041(1) 0.027(1) 0.089(2) 0.0016(9) 0.027(1) -0.006(1)
O(25) 0.070(2) 0.074(2) 0.024(1) 0.028(1) 0.002(1) 0.001(1)
O(26) 0.126(3) 0.066(2) 0.031(1) -0.060(2) 0.027(2) -0.011(1)
O(27) 0.152(4) 0.069(2) 0.095(3) 0.073(2) 0.021(3) -0.017(2)
O(28) 0.048(2) 0.119(3) 0.105(3) -0.032(2) 0.045(2) -0.067(2)
O(29) 0.051(2) 0.039(1) 0.094(2) -0.012(1) 0.036(2) -0.011(1)
O(30) 0.090(2) 0.120(3) 0.023(1) 0.034(2) 0.001(1) 0.011(2)
O(31) 0.054(2) 0.077(2) 0.043(1) 0.025(1) 0.028(1) 0.020(1)
O(32) 0.053(1) 0.026(1) 0.071(2) -0.0004(10) 0.023(1) -0.002(1)
O(33) 0.0284(10) 0.035(1) 0.0315(10) -0.0097(8) 0.0057(8) -0.0015(8)
O(34) 0.072(2) 0.029(1) 0.089(2) 0.003(1) -0.011(2) -0.031(1)
O(35) 0.035(1) 0.113(2) 0.047(1) 0.001(1) 0.024(1) -0.015(1)
O(36) 0.044(1) 0.068(2) 0.045(1) -0.014(1) -0.006(1) 0.027(1)
N(1) 0.0179(9) 0.0163(9) 0.0152(9) 0.0014(7) 0.0044(7) 0.0006(7)
N(2) 0.0157(9) 0.0209(10) 0.0176(9) 0.0000(7) 0.0026(7) -0.0013(7)
N(3) 0.0176(9) 0.026(1) 0.0180(9) 0.0054(8) 0.0026(7) -0.0006(8)
N(4) 0.0185(9) 0.0214(9) 0.0139(8) -0.0016(7) 0.0030(7) -0.0011(7)
N(5) 0.025(1) 0.026(1) 0.0207(10) 0.0053(8) 0.0077(8) 0.0047(8)
N(6) 0.027(1) 0.027(1) 0.0224(10) -0.0030(9) 0.0064(9) -0.0083(9)
N(7) 0.0142(9) 0.0194(9) 0.0165(9) -0.0003(7) 0.0017(7) 0.0025(7)
N(8) 0.021(1) 0.033(1) 0.0180(9) -0.0016(9) 0.0049(8) 0.0026(8)
N(9) 0.020(1) 0.032(1) 0.0237(10) -0.0080(8) 0.0068(8) -0.0086(8)
N(10) 0.0166(9) 0.0196(9) 0.0177(9) 0.0011(7) 0.0043(7) -0.0015(7)
N(11) 0.022(1) 0.032(1) 0.026(1) -0.0034(9) 0.0030(9) 0.0116(9)
N(12) 0.028(1) 0.027(1) 0.029(1) -0.0064(9) 0.0142(9) -0.0105(9)
C(1) 0.018(1) 0.020(1) 0.021(1) -0.0032(9) 0.0033(9) -0.0017(9)
C(2) 0.0140(10) 0.024(1) 0.018(1) 0.0018(9) 0.0047(8) 0.0000(9)
C(3) 0.024(1) 0.027(1) 0.020(1) 0.0012(10) 0.0018(9) -0.0058(9)
C(4) 0.032(1) 0.031(1) 0.018(1) 0.012(1) 0.0032(10) 0.0059(10)
C(5) 0.027(1) 0.023(1) 0.029(1) 0.0021(9) 0.0084(10) 0.0054(10)
C(6) 0.024(1) 0.020(1) 0.025(1) -0.0007(9) 0.0041(9) 0.0038(9)
C(7) 0.022(1) 0.020(1) 0.020(1) -0.0021(9) 0.0067(9) 0.0025(9)
C(8) 0.021(1) 0.026(1) 0.020(1) 0.0045(9) 0.0086(9) 0.0030(9)
C(9) 0.031(1) 0.033(1) 0.026(1) 0.006(1) 0.011(1) 0.008(1)
C(10) 0.033(1) 0.051(2) 0.021(1) 0.012(1) 0.008(1) 0.011(1)
C(11) 0.026(1) 0.050(2) 0.017(1) 0.008(1) 0.0020(10) -0.003(1)
C(12) 0.022(1) 0.036(1) 0.022(1) 0.001(1) 0.0046(9) -0.008(1)
C(13) 0.020(1) 0.023(1) 0.022(1) 0.0064(9) 0.0061(9) -0.0031(9)
C(14) 0.039(2) 0.025(1) 0.042(2) 0.004(1) 0.012(1) -0.011(1)
C(15) 0.017(1) 0.039(2) 0.026(1) 0.004(1) 0.0052(9) 0.001(1)
C(16) 0.022(1) 0.037(1) 0.024(1) 0.004(1) 0.0102(10) -0.001(1)
C(17) 0.032(2) 0.036(2) 0.048(2) -0.004(1) 0.017(1) -0.016(1)
C(18) 0.020(1) 0.024(1) 0.018(1) -0.0035(9) 0.0017(8) 0.0002(9)
C(19) 0.021(1) 0.024(1) 0.020(1) 0.0036(9) 0.0073(9) 0.0011(9)
C(20) 0.030(1) 0.036(1) 0.024(1) 0.004(1) 0.002(1) 0.000(1)
C(21) 0.035(2) 0.047(2) 0.024(1) 0.009(1) 0.003(1) 0.006(1)
C(22) 0.036(2) 0.043(2) 0.034(1) 0.009(1) 0.010(1) 0.020(1)
C(23) 0.034(1) 0.026(1) 0.035(1) 0.001(1) 0.011(1) 0.007(1)
C(24) 0.030(1) 0.030(1) 0.016(1) -0.010(1) 0.0049(9) 0.0009(9)
C(25) 0.021(1) 0.036(1) 0.018(1) -0.0005(10) 0.0064(9) -0.0083(9)
C(26) 0.032(1) 0.048(2) 0.019(1) -0.004(1) 0.005(1) 0.005(1)
C(27) 0.031(1) 0.066(2) 0.020(1) -0.001(1) 0.006(1) -0.007(1)
C(28) 0.027(1) 0.054(2) 0.026(1) -0.002(1) 0.004(1) -0.019(1)
C(29) 0.029(1) 0.030(1) 0.037(1) -0.001(1) 0.005(1) -0.013(1)
C(30) 0.022(1) 0.023(1) 0.023(1) 0.0022(9) 0.0038(9) -0.0035(9)
C(31) 0.039(2) 0.018(1) 0.035(1) 0.003(1) 0.000(1) -0.006(1)
C(32) 0.020(1) 0.030(1) 0.030(1) 0.0045(10) -0.0001(10) -0.004(1)
C(33) 0.034(1) 0.039(2) 0.029(1) 0.005(1) 0.014(1) -0.001(1)
C(34) 0.037(2) 0.033(2) 0.080(3) -0.001(1) 0.022(2) -0.019(2)
C(35) 0.025(1) 0.020(1) 0.027(1) 0.0003(9) 0.0095(10) -0.0037(9)
C(36) 0.023(1) 0.032(1) 0.022(1) -0.0064(10) 0.0105(9) -0.0044(10)
C(37) 0.037(2) 0.052(2) 0.030(1) -0.020(1) 0.016(1) -0.022(1)
C(38) 0.041(2) 0.090(2) 0.021(1) -0.030(2) 0.009(1) -0.015(1)
C(39) 0.030(2) 0.088(2) 0.020(1) -0.011(2) 0.001(1) 0.011(1)
C(40) 0.024(1) 0.052(2) 0.024(1) -0.002(1) 0.000(1) 0.010(1)
C(41) 0.019(1) 0.031(1) 0.021(1) -0.0008(10) -0.0002(9) 0.0067(10)
C(42) 0.021(1) 0.043(1) 0.019(1) -0.011(1) 0.0036(9) -0.0032(10)
C(43) 0.032(2) 0.076(2) 0.024(1) -0.018(2) 0.001(1) 0.004(1)
C(44) 0.046(2) 0.091(2) 0.028(2) -0.041(2) 0.014(1) -0.028(1)
C(45) 0.042(2) 0.063(2) 0.046(2) -0.030(1) 0.022(1) -0.033(1)
C(46) 0.034(2) 0.038(2) 0.044(2) -0.014(1) 0.019(1) -0.017(1)
C(47) 0.018(1) 0.026(1) 0.023(1) -0.0014(9) 0.0040(9) 0.0028(9)
C(48) 0.026(1) 0.033(1) 0.024(1) -0.006(1) 0.0083(10) 0.000(1)
C(49) 0.033(1) 0.024(1) 0.047(2) -0.008(1) 0.012(1) 0.006(1)
C(50) 0.016(1) 0.037(1) 0.022(1) -0.0053(10) 0.0019(9) -0.001(1)
C(51) 0.037(2) 0.035(2) 0.068(2) 0.008(1) 0.030(2) 0.024(2)
C(52) 0.025(1) 0.030(1) 0.021(1) 0.0025(10) 0.0080(9) -0.0037(10)
C(53) 0.019(1) 0.039(1) 0.022(1) -0.0027(10) 0.0070(9) 0.0005(10)
C(54) 0.026(1) 0.071(2) 0.021(1) -0.005(1) 0.008(1) -0.008(1)
C(55) 0.026(1) 0.094(2) 0.021(1) -0.014(1) 0.006(1) 0.005(1)
C(56) 0.024(1) 0.080(2) 0.038(1) -0.005(1) 0.003(1) 0.035(1)
C(57) 0.024(1) 0.045(2) 0.044(2) -0.005(1) 0.003(1) 0.024(1)
C(58) 0.019(1) 0.021(1) 0.023(1) -0.0011(9) 0.0019(9) 0.0013(9)
C(59) 0.027(1) 0.029(1) 0.022(1) -0.0094(10) 0.0081(9) -0.0027(9)
C(60) 0.034(1) 0.043(2) 0.025(1) -0.013(1) 0.006(1) 0.001(1)
C(61) 0.048(2) 0.058(2) 0.027(1) -0.028(1) 0.015(1) -0.013(1)
C(62) 0.052(2) 0.057(2) 0.040(2) -0.031(1) 0.029(1) -0.028(1)
C(63) 0.043(2) 0.031(1) 0.048(2) -0.008(1) 0.026(1) -0.014(1)
C(64) 0.022(1) 0.022(1) 0.025(1) -0.0033(9) 0.0044(9) 0.0012(9)
C(65) 0.032(1) 0.042(2) 0.029(1) -0.014(1) 0.014(1) -0.004(1)
C(66) 0.034(2) 0.026(1) 0.042(2) -0.004(1) -0.002(1) 0.007(1)
C(67) 0.020(1) 0.033(1) 0.030(1) 0.000(1) 0.0040(10) 0.001(1)
C(68) 0.041(2) 0.029(2) 0.082(3) 0.002(1) 0.018(2) 0.019(2)

loop_
_atom_type_symbol
_atom_type_description
_atom_type_scat_dispersion_real
_atom_type_scat_dispersion_imag
_atom_type_scat_source
C C 0.003 0.002
;International Tables for Crystallography
(1992, Vol. C, Tables 4.2.6.8 and 6.1.1.1)
;
H H 0.000 0.000
;International Tables for Crystallography
(1992, Vol. C, Table 6.1.1.2)
;
Cl Cl 0.148 0.159
;International Tables for Crystallography
(1992, Vol. C, Tables 4.2.6.8 and 6.1.1.1)
;
Cu Cu 0.320 1.265
;International Tables for Crystallography
(1992, Vol. C, Tables 4.2.6.8 and 6.1.1.1)
;
N N 0.006 0.003
;International Tables for Crystallography
(1992, Vol. C, Tables 4.2.6.8 and 6.1.1.1)
;
O O 0.011 0.006
;International Tables for Crystallography
(1992, Vol. C, Tables 4.2.6.8 and 6.1.1.1)
;

loop_
_geom_angle_atom_site_label_1
_geom_angle_atom_site_label_2
_geom_angle_atom_site_label_3
_geom_angle
_geom_angle_publ_flag
O(1) Cu(1) N(1) 179.68(10) yes
O(1) Cu(1) N(2) 96.0(1) yes
O(1) Cu(1) N(3) 94.9(1) yes
N(1) Cu(1) N(2) 84.01(10) yes
N(1) Cu(1) N(3) 85.1(1) yes
N(2) Cu(1) N(3) 167.8(1) yes
O(2) Cu(2) N(4) 175.9(1) yes
O(2) Cu(2) N(5) 94.4(1) yes
O(2) Cu(2) N(6) 94.9(1) yes
N(4) Cu(2) N(5) 85.3(1) yes
N(4) Cu(2) N(6) 84.6(1) yes
N(5) Cu(2) N(6) 165.3(1) yes
O(3) Cu(3) N(7) 178.84(10) yes
O(3) Cu(3) N(8) 95.6(1) yes
O(3) Cu(3) N(9) 94.5(1) yes
N(7) Cu(3) N(8) 84.9(1) yes
N(7) Cu(3) N(9) 84.8(1) yes
N(8) Cu(3) N(9) 167.2(1) yes
O(4) Cu(4) N(10) 173.4(1) yes
O(4) Cu(4) N(11) 95.6(1) yes
O(4) Cu(4) N(12) 93.7(1) yes
N(10) Cu(4) N(11) 85.7(1) yes
N(10) Cu(4) N(12) 84.0(1) yes
N(11) Cu(4) N(12) 166.8(1) yes
O(5) Cl(1) O(6) 108.7(2) yes
O(5) Cl(1) O(7) 109.3(2) yes
O(5) Cl(1) O(8) 108.2(2) yes
O(6) Cl(1) O(7) 110.6(2) yes
O(6) Cl(1) O(8) 110.1(2) yes
O(7) Cl(1) O(8) 109.9(2) yes
O(9) Cl(2) O(10) 108.9(2) yes
O(9) Cl(2) O(11) 109.8(3) yes
O(9) Cl(2) O(12) 109.2(2) yes
O(10) Cl(2) O(11) 109.6(2) yes
O(10) Cl(2) O(12) 110.7(2) yes
O(11) Cl(2) O(12) 108.7(2) yes
O(13) Cl(3) O(14) 109.1(2) yes
O(13) Cl(3) O(15) 109.1(2) yes
O(13) Cl(3) O(16) 109.4(2) yes
O(14) Cl(3) O(15) 110.4(2) yes
O(14) Cl(3) O(16) 109.8(2) yes
O(15) Cl(3) O(16) 109.1(2) yes
O(17) Cl(4) O(18) 107.9(2) yes
O(17) Cl(4) O(19) 111.1(2) yes
O(17) Cl(4) O(20) 109.1(2) yes
O(18) Cl(4) O(19) 108.0(2) yes
O(18) Cl(4) O(20) 109.0(2) yes
O(19) Cl(4) O(20) 111.6(2) yes
O(21) Cl(5) O(22) 111.4(3) yes
O(21) Cl(5) O(23) 109.3(2) yes
O(21) Cl(5) O(24) 107.5(2) yes
O(22) Cl(5) O(23) 109.6(2) yes
O(22) Cl(5) O(24) 110.4(2) yes
O(23) Cl(5) O(24) 108.6(2) yes
O(25) Cl(6) O(26) 108.9(2) yes
O(25) Cl(6) O(27) 112.0(3) yes
O(25) Cl(6) O(28) 111.6(2) yes
O(26) Cl(6) O(27) 109.8(3) yes
O(26) Cl(6) O(28) 104.0(3) yes
O(27) Cl(6) O(28) 110.2(3) yes
O(29) Cl(7) O(30) 109.8(3) yes
O(29) Cl(7) O(31) 106.5(2) yes
O(29) Cl(7) O(32) 106.0(2) yes
O(30) Cl(7) O(31) 111.5(2) yes
O(30) Cl(7) O(32) 111.9(2) yes
O(31) Cl(7) O(32) 110.9(2) yes
O(33) Cl(8) O(34) 109.1(2) yes
O(33) Cl(8) O(35) 108.5(2) yes
O(33) Cl(8) O(36) 109.9(2) yes
O(34) Cl(8) O(35) 111.1(3) yes
O(34) Cl(8) O(36) 108.4(2) yes
O(35) Cl(8) O(36) 109.8(2) yes
Cu(1) O(1) C(17) 127.0(2) yes
Cu(2) O(2) C(34) 127.0(2) yes
Cu(3) O(3) C(51) 124.9(2) yes
Cu(4) O(4) C(68) 127.6(2) yes
Cu(1) N(1) C(1) 102.8(2) yes
Cu(1) N(1) C(7) 102.3(2) yes
Cu(1) N(1) C(13) 116.3(2) yes
C(1) N(1) C(7) 111.8(2) yes
C(1) N(1) C(13) 111.5(2) yes
C(7) N(1) C(13) 111.7(2) yes
Cu(1) N(2) C(2) 114.5(2) yes
Cu(1) N(2) C(6) 126.7(2) yes
C(2) N(2) C(6) 118.8(3) yes
Cu(1) N(3) C(8) 112.5(2) yes
Cu(1) N(3) C(12) 128.2(2) yes
C(8) N(3) C(12) 119.2(3) yes
Cu(2) N(4) C(18) 102.8(2) yes
Cu(2) N(4) C(24) 102.6(2) yes
Cu(2) N(4) C(30) 117.0(2) yes
C(18) N(4) C(24) 111.4(2) yes
C(18) N(4) C(30) 110.8(2) yes
C(24) N(4) C(30) 111.6(2) yes
Cu(2) N(5) C(19) 113.3(2) yes
Cu(2) N(5) C(23) 128.0(2) yes
C(19) N(5) C(23) 118.8(3) yes
Cu(2) N(6) C(25) 112.9(2) yes
Cu(2) N(6) C(29) 127.0(3) yes
C(25) N(6) C(29) 120.1(3) yes
Cu(3) N(7) C(35) 100.9(2) yes
Cu(3) N(7) C(41) 103.0(2) yes
Cu(3) N(7) C(47) 116.0(2) yes
C(35) N(7) C(41) 112.2(2) yes
C(35) N(7) C(47) 112.8(2) yes
C(41) N(7) C(47) 111.2(2) yes
Cu(3) N(8) C(36) 113.6(2) yes
Cu(3) N(8) C(40) 126.5(3) yes
C(36) N(8) C(40) 119.9(3) yes
Cu(3) N(9) C(42) 114.1(2) yes
Cu(3) N(9) C(46) 126.1(3) yes
C(42) N(9) C(46) 119.8(3) yes
Cu(4) N(10) C(52) 101.8(2) yes
Cu(4) N(10) C(58) 102.3(2) yes
Cu(4) N(10) C(64) 118.9(2) yes
C(52) N(10) C(58) 110.1(2) yes
C(52) N(10) C(64) 111.6(2) yes
C(58) N(10) C(64) 111.3(2) yes
Cu(4) N(11) C(53) 112.9(2) yes
Cu(4) N(11) C(57) 127.0(3) yes
C(53) N(11) C(57) 120.1(3) yes
Cu(4) N(12) C(59) 113.4(2) yes
Cu(4) N(12) C(63) 127.7(3) yes
C(59) N(12) C(63) 119.0(3) yes
N(1) C(1) C(2) 110.5(2) yes
N(2) C(2) C(1) 115.2(3) yes
N(2) C(2) C(3) 122.3(3) yes
C(1) C(2) C(3) 122.5(3) yes
C(2) C(3) C(4) 118.6(3) yes
C(3) C(4) C(5) 118.9(3) yes
C(4) C(5) C(6) 119.4(3) yes
N(2) C(6) C(5) 122.0(3) yes
N(1) C(7) C(8) 111.4(2) yes
N(3) C(8) C(7) 115.7(3) yes
N(3) C(8) C(9) 120.9(3) yes
C(7) C(8) C(9) 123.4(3) yes
C(8) C(9) C(10) 119.4(3) yes
C(9) C(10) C(11) 119.9(3) yes
C(10) C(11) C(12) 118.4(3) yes
N(3) C(12) C(11) 122.3(3) yes
N(1) C(13) C(14) 111.4(3) yes
N(1) C(13) C(15) 108.8(2) yes
N(1) C(13) C(16) 110.1(2) yes
C(14) C(13) C(15) 108.9(3) yes
C(14) C(13) C(16) 108.8(3) yes
C(15) C(13) C(16) 108.8(3) yes
N(4) C(18) C(19) 111.9(2) yes
N(5) C(19) C(18) 116.4(3) yes
N(5) C(19) C(20) 121.9(3) yes
C(18) C(19) C(20) 121.6(3) yes
C(19) C(20) C(21) 119.9(3) yes
C(20) C(21) C(22) 118.4(3) yes
C(21) C(22) C(23) 118.7(3) yes
N(5) C(23) C(22) 122.3(3) yes
N(4) C(24) C(25) 111.7(3) yes
N(6) C(25) C(24) 116.2(3) yes
N(6) C(25) C(26) 121.4(3) yes
C(24) C(25) C(26) 122.4(3) yes
C(25) C(26) C(27) 119.1(4) yes
C(26) C(27) C(28) 118.9(3) yes
C(27) C(28) C(29) 119.4(3) yes
N(6) C(29) C(28) 121.1(4) yes
N(4) C(30) C(31) 111.6(3) yes
N(4) C(30) C(32) 109.3(2) yes
N(4) C(30) C(33) 108.7(2) yes
C(31) C(30) C(32) 108.6(3) yes
C(31) C(30) C(33) 108.5(3) yes
C(32) C(30) C(33) 110.1(3) yes
N(7) C(35) C(36) 110.9(2) yes
N(8) C(36) C(35) 115.7(3) yes
N(8) C(36) C(37) 122.3(3) yes
C(35) C(36) C(37) 122.0(3) yes
C(36) C(37) C(38) 117.8(4) yes
C(37) C(38) C(39) 120.6(4) yes
C(38) C(39) C(40) 119.1(4) yes
N(8) C(40) C(39) 120.3(4) yes
N(7) C(41) C(42) 111.2(3) yes
N(9) C(42) C(41) 115.8(3) yes
N(9) C(42) C(43) 121.2(4) yes
C(41) C(42) C(43) 122.9(4) yes
C(42) C(43) C(44) 117.7(4) yes
C(43) C(44) C(45) 120.9(4) yes
C(44) C(45) C(46) 117.6(4) yes
N(9) C(46) C(45) 122.7(4) yes
N(7) C(47) C(48) 109.8(2) yes
N(7) C(47) C(49) 111.5(3) yes
N(7) C(47) C(50) 109.3(2) yes
C(48) C(47) C(49) 109.2(3) yes
C(48) C(47) C(50) 108.1(3) yes
C(49) C(47) C(50) 108.9(3) yes
N(10) C(52) C(53) 111.5(3) yes
N(11) C(53) C(52) 116.5(3) yes
N(11) C(53) C(54) 120.7(3) yes
C(52) C(53) C(54) 122.7(3) yes
C(53) C(54) C(55) 118.6(4) yes
C(54) C(55) C(56) 119.7(4) yes
C(55) C(56) C(57) 119.9(4) yes
N(11) C(57) C(56) 121.0(4) yes
N(10) C(58) C(59) 111.0(3) yes
N(12) C(59) C(58) 115.6(3) yes
N(12) C(59) C(60) 122.3(3) yes
C(58) C(59) C(60) 122.1(3) yes
C(59) C(60) C(61) 118.7(4) yes
C(60) C(61) C(62) 119.3(4) yes
C(61) C(62) C(63) 119.9(4) yes
N(12) C(63) C(62) 120.9(4) yes
N(10) C(64) C(65) 109.3(2) yes
N(10) C(64) C(66) 112.1(3) yes
N(10) C(64) C(67) 108.0(2) yes
C(65) C(64) C(66) 108.8(3) yes
C(65) C(64) C(67) 109.7(3) yes
C(66) C(64) C(67) 108.9(3) yes

loop_
_geom_bond_atom_site_label_1
_geom_bond_atom_site_label_2
_geom_bond_distance
_geom_bond_publ_flag
Cu(1) O(1) 2.017(2) yes
Cu(1) N(1) 2.064(2) yes
Cu(1) N(2) 1.936(3) yes
Cu(1) N(3) 1.964(3) yes
Cu(2) O(2) 2.018(2) yes
Cu(2) N(4) 2.073(3) yes
Cu(2) N(5) 1.944(3) yes
Cu(2) N(6) 1.968(3) yes
Cu(3) O(3) 2.001(2) yes
Cu(3) N(7) 2.072(3) yes
Cu(3) N(8) 1.936(3) yes
Cu(3) N(9) 1.938(3) yes
Cu(4) O(4) 2.023(2) yes
Cu(4) N(10) 2.074(3) yes
Cu(4) N(11) 1.939(3) yes
Cu(4) N(12) 1.963(3) yes
Cl(1) O(5) 1.449(2) yes
Cl(1) O(6) 1.428(3) yes
Cl(1) O(7) 1.424(3) yes
Cl(1) O(8) 1.428(3) yes
Cl(2) O(9) 1.421(3) yes
Cl(2) O(10) 1.426(3) yes
Cl(2) O(11) 1.435(3) yes
Cl(2) O(12) 1.437(3) yes
Cl(3) O(13) 1.433(3) yes
Cl(3) O(14) 1.440(3) yes
Cl(3) O(15) 1.428(3) yes
Cl(3) O(16) 1.437(3) yes
Cl(4) O(17) 1.442(3) yes
Cl(4) O(18) 1.430(3) yes
Cl(4) O(19) 1.423(3) yes
Cl(4) O(20) 1.418(3) yes
Cl(5) O(21) 1.439(3) yes
Cl(5) O(22) 1.400(3) yes
Cl(5) O(23) 1.411(3) yes
Cl(5) O(24) 1.442(3) yes
Cl(6) O(25) 1.434(3) yes
Cl(6) O(26) 1.419(3) yes
Cl(6) O(27) 1.405(3) yes
Cl(6) O(28) 1.417(4) yes
Cl(7) O(29) 1.450(3) yes
Cl(7) O(30) 1.418(3) yes
Cl(7) O(31) 1.409(3) yes
Cl(7) O(32) 1.452(3) yes
Cl(8) O(33) 1.457(3) yes
Cl(8) O(34) 1.415(3) yes
Cl(8) O(35) 1.417(3) yes
Cl(8) O(36) 1.431(3) yes
O(1) C(17) 1.449(4) yes
O(2) C(34) 1.431(5) yes
O(3) C(51) 1.443(4) yes
O(4) C(68) 1.460(5) yes
N(1) C(1) 1.500(4) yes
N(1) C(7) 1.503(4) yes
N(1) C(13) 1.549(4) yes
N(2) C(2) 1.334(4) yes
N(2) C(6) 1.350(4) yes
N(3) C(8) 1.354(4) yes
N(3) C(12) 1.349(4) yes
N(4) C(18) 1.496(4) yes
N(4) C(24) 1.490(4) yes
N(4) C(30) 1.549(4) yes
N(5) C(19) 1.343(4) yes
N(5) C(23) 1.344(4) yes
N(6) C(25) 1.336(5) yes
N(6) C(29) 1.360(4) yes
N(7) C(35) 1.500(4) yes
N(7) C(41) 1.498(4) yes
N(7) C(47) 1.541(4) yes
N(8) C(36) 1.319(4) yes
N(8) C(40) 1.358(4) yes
N(9) C(42) 1.338(5) yes
N(9) C(46) 1.351(5) yes
N(10) C(52) 1.506(4) yes
N(10) C(58) 1.503(4) yes
N(10) C(64) 1.551(4) yes
N(11) C(53) 1.340(5) yes
N(11) C(57) 1.363(4) yes
N(12) C(59) 1.346(5) yes
N(12) C(63) 1.344(4) yes
C(1) C(2) 1.503(4) yes
C(2) C(3) 1.383(4) yes
C(3) C(4) 1.398(5) yes
C(4) C(5) 1.373(5) yes
C(5) C(6) 1.378(4) yes
C(7) C(8) 1.505(4) yes
C(8) C(9) 1.389(4) yes
C(9) C(10) 1.374(5) yes
C(10) C(11) 1.386(6) yes
C(11) C(12) 1.377(5) yes
C(13) C(14) 1.543(4) yes
C(13) C(15) 1.518(4) yes
C(13) C(16) 1.520(4) yes
C(18) C(19) 1.500(4) yes
C(19) C(20) 1.377(4) yes
C(20) C(21) 1.378(5) yes
C(21) C(22) 1.397(6) yes
C(22) C(23) 1.383(5) yes
C(24) C(25) 1.500(4) yes
C(25) C(26) 1.393(4) yes
C(26) C(27) 1.391(5) yes
C(27) C(28) 1.396(6) yes
C(28) C(29) 1.381(6) yes
C(30) C(31) 1.537(4) yes
C(30) C(32) 1.529(4) yes
C(30) C(33) 1.536(5) yes
C(35) C(36) 1.503(4) yes
C(36) C(37) 1.408(4) yes
C(37) C(38) 1.368(7) yes
C(38) C(39) 1.370(7) yes
C(39) C(40) 1.398(6) yes
C(41) C(42) 1.508(5) yes
C(42) C(43) 1.406(5) yes
C(43) C(44) 1.382(7) yes
C(44) C(45) 1.395(8) yes
C(45) C(46) 1.365(6) yes
C(47) C(48) 1.524(4) yes
C(47) C(49) 1.542(5) yes
C(47) C(50) 1.535(4) yes
C(52) C(53) 1.506(4) yes
C(53) C(54) 1.396(5) yes
C(54) C(55) 1.391(6) yes
C(55) C(56) 1.369(7) yes
C(56) C(57) 1.363(7) yes
C(58) C(59) 1.501(4) yes
C(59) C(60) 1.393(5) yes
C(60) C(61) 1.366(6) yes
C(61) C(62) 1.382(7) yes
C(62) C(63) 1.389(6) yes
C(64) C(65) 1.532(5) yes
C(64) C(66) 1.532(5) yes
C(64) C(67) 1.525(4) yes

loop_
_geom_torsion_atom_site_label_1
_geom_torsion_atom_site_label_2
_geom_torsion_atom_site_label_3
_geom_torsion_atom_site_label_4
_geom_torsion
_geom_torsion_publ_flag
Cu(1) N(1) C(1) C(2) -37.0(3) yes
Cu(1) N(1) C(7) C(8) 37.3(3) yes
Cu(1) N(1) C(13) C(14) -174.2(2) yes
Cu(1) N(1) C(13) C(15) -54.1(3) yes
Cu(1) N(1) C(13) C(16) 65.0(3) yes
Cu(1) N(2) C(2) C(1) -1.4(3) yes
Cu(1) N(2) C(2) C(3) 178.7(2) yes
Cu(1) N(2) C(6) C(5) -178.7(2) yes
Cu(1) N(3) C(8) C(7) 2.8(3) yes
Cu(1) N(3) C(8) C(9) -178.0(2) yes
Cu(1) N(3) C(12) C(11) 176.8(3) yes
Cu(2) N(4) C(18) C(19) -33.1(3) yes
Cu(2) N(4) C(24) C(25) 35.9(3) yes
Cu(2) N(4) C(30) C(31) 179.3(2) yes
Cu(2) N(4) C(30) C(32) -60.6(3) yes
Cu(2) N(4) C(30) C(33) 59.6(3) yes
Cu(2) N(5) C(19) C(18) -1.8(3) yes
Cu(2) N(5) C(19) C(20) -178.9(3) yes
Cu(2) N(5) C(23) C(22) 179.6(3) yes
Cu(2) N(6) C(25) C(24) 3.1(4) yes
Cu(2) N(6) C(25) C(26) -178.2(3) yes
Cu(2) N(6) C(29) C(28) 179.9(3) yes
Cu(3) N(7) C(35) C(36) 38.2(3) yes
Cu(3) N(7) C(41) C(42) -34.2(3) yes
Cu(3) N(7) C(47) C(48) 64.6(3) yes
Cu(3) N(7) C(47) C(49) -174.2(2) yes
Cu(3) N(7) C(47) C(50) -53.8(3) yes
Cu(3) N(8) C(36) C(35) 3.6(3) yes
Cu(3) N(8) C(36) C(37) -176.7(3) yes
Cu(3) N(8) C(40) C(39) 176.5(3) yes
Cu(3) N(9) C(42) C(41) -2.2(4) yes
Cu(3) N(9) C(42) C(43) 179.6(3) yes
Cu(3) N(9) C(46) C(45) 179.8(3) yes
Cu(4) N(10) C(52) C(53) 34.8(3) yes
Cu(4) N(10) C(58) C(59) -38.0(3) yes
Cu(4) N(10) C(64) C(65) 59.4(3) yes
Cu(4) N(10) C(64) C(66) -179.9(2) yes
Cu(4) N(10) C(64) C(67) -59.9(3) yes
Cu(4) N(11) C(53) C(52) 2.2(4) yes
Cu(4) N(11) C(53) C(54) 179.0(3) yes
Cu(4) N(11) C(57) C(56) -178.1(3) yes
Cu(4) N(12) C(59) C(58) -0.5(4) yes
Cu(4) N(12) C(59) C(60) -179.9(3) yes
Cu(4) N(12) C(63) C(62) -177.9(3) yes
O(1) Cu(1) N(1) C(1) 113(17) yes
O(1) Cu(1) N(1) C(7) -130(17) yes
O(1) Cu(1) N(1) C(13) -8(17) yes
O(1) Cu(1) N(2) C(2) 163.4(2) yes
O(1) Cu(1) N(2) C(6) -17.8(3) yes
O(1) Cu(1) N(3) C(8) -164.5(2) yes
O(1) Cu(1) N(3) C(12) 17.8(3) yes
O(2) Cu(2) N(4) C(18) -60(1) yes
O(2) Cu(2) N(4) C(24) 55(1) yes
O(2) Cu(2) N(4) C(30) 177(1) yes
O(2) Cu(2) N(5) C(19) 161.4(2) yes
O(2) Cu(2) N(5) C(23) -17.2(3) yes
O(2) Cu(2) N(6) C(25) -161.2(2) yes
O(2) Cu(2) N(6) C(29) 20.1(3) yes
O(3) Cu(3) N(7) C(35) 87(5) yes
O(3) Cu(3) N(7) C(41) -28(5) yes
O(3) Cu(3) N(7) C(47) -150(5) yes
O(3) Cu(3) N(8) C(36) -163.1(2) yes
O(3) Cu(3) N(8) C(40) 20.4(3) yes
O(3) Cu(3) N(9) C(42) 164.2(2) yes
O(3) Cu(3) N(9) C(46) -16.1(3) yes
O(4) Cu(4) N(10) C(52) 74(1) yes
O(4) Cu(4) N(10) C(58) -39(1) yes
O(4) Cu(4) N(10) C(64) -162.6(10) yes
O(4) Cu(4) N(11) C(53) -158.1(2) yes
O(4) Cu(4) N(11) C(57) 21.9(3) yes
O(4) Cu(4) N(12) C(59) 155.8(2) yes
O(4) Cu(4) N(12) C(63) -25.3(3) yes
N(1) Cu(1) O(1) C(17) 168(17) yes
N(1) Cu(1) N(2) C(2) -16.9(2) yes
N(1) Cu(1) N(2) C(6) 161.9(3) yes
N(1) Cu(1) N(3) C(8) 15.8(2) yes
N(1) Cu(1) N(3) C(12) -161.9(3) yes
N(1) C(1) C(2) N(2) 27.8(4) yes
N(1) C(1) C(2) C(3) -152.4(3) yes
N(1) C(7) C(8) N(3) -29.0(4) yes
N(1) C(7) C(8) C(9) 151.9(3) yes
N(2) Cu(1) O(1) C(17) -107.5(3) yes
N(2) Cu(1) N(1) C(1) 29.4(2) yes
N(2) Cu(1) N(1) C(7) 145.4(2) yes
N(2) Cu(1) N(1) C(13) -92.7(2) yes
N(2) Cu(1) N(3) C(8) -11.9(6) yes
N(2) Cu(1) N(3) C(12) 170.4(4) yes
N(2) C(2) C(3) C(4) -0.3(5) yes
N(2) C(6) C(5) C(4) 0.6(5) yes
N(3) Cu(1) O(1) C(17) 66.9(3) yes
N(3) Cu(1) N(1) C(1) -144.9(2) yes
N(3) Cu(1) N(1) C(7) -28.9(2) yes
N(3) Cu(1) N(1) C(13) 93.0(2) yes
N(3) Cu(1) N(2) C(2) 10.9(6) yes
N(3) Cu(1) N(2) C(6) -170.4(4) yes
N(3) C(8) C(9) C(10) 0.9(5) yes
N(3) C(12) C(11) C(10) 0.6(5) yes
N(4) Cu(2) O(2) C(34) -15(1) yes
N(4) Cu(2) N(5) C(19) -14.6(2) yes
N(4) Cu(2) N(5) C(23) 166.8(3) yes
N(4) Cu(2) N(6) C(25) 14.8(2) yes
N(4) Cu(2) N(6) C(29) -163.9(3) yes
N(4) C(18) C(19) N(5) 25.5(4) yes
N(4) C(18) C(19) C(20) -157.5(3) yes
N(4) C(24) C(25) N(6) -28.3(4) yes
N(4) C(24) C(25) C(26) 153.0(3) yes
N(5) Cu(2) O(2) C(34) -101.2(3) yes
N(5) Cu(2) N(4) C(18) 26.0(2) yes
N(5) Cu(2) N(4) C(24) 141.8(2) yes
N(5) Cu(2) N(4) C(30) -95.6(2) yes
N(5) Cu(2) N(6) C(25) -31.9(6) yes
N(5) Cu(2) N(6) C(29) 149.4(4) yes
N(5) C(19) C(20) C(21) -0.5(5) yes
N(5) C(23) C(22) C(21) -1.3(6) yes
N(6) Cu(2) O(2) C(34) 67.5(3) yes
N(6) Cu(2) N(4) C(18) -143.4(2) yes
N(6) Cu(2) N(4) C(24) -27.6(2) yes
N(6) Cu(2) N(4) C(30) 95.0(2) yes
N(6) Cu(2) N(5) C(19) 32.1(6) yes
N(6) Cu(2) N(5) C(23) -146.6(4) yes
N(6) C(25) C(26) C(27) -1.8(5) yes
N(6) C(29) C(28) C(27) -2.0(6) yes
N(7) Cu(3) O(3) C(51) -44(5) yes
N(7) Cu(3) N(8) C(36) 15.9(2) yes
N(7) Cu(3) N(8) C(40) -160.6(3) yes
N(7) Cu(3) N(9) C(42) -14.9(2) yes
N(7) Cu(3) N(9) C(46) 164.9(3) yes
N(7) C(35) C(36) N(8) -30.7(4) yes
N(7) C(35) C(36) C(37) 149.6(3) yes
N(7) C(41) C(42) N(9) 26.4(4) yes
N(7) C(41) C(42) C(43) -155.4(3) yes
N(8) Cu(3) O(3) C(51) 72.3(3) yes
N(8) Cu(3) N(7) C(35) -29.5(2) yes
N(8) Cu(3) N(7) C(41) -145.5(2) yes
N(8) Cu(3) N(7) C(47) 92.7(2) yes
N(8) Cu(3) N(9) C(42) 21.9(6) yes
N(8) Cu(3) N(9) C(46) -158.3(5) yes
N(8) C(36) C(37) C(38) 0.0(5) yes
N(8) C(40) C(39) C(38) -0.4(6) yes
N(9) Cu(3) O(3) C(51) -99.9(3) yes
N(9) Cu(3) N(7) C(35) 142.9(2) yes
N(9) Cu(3) N(7) C(41) 26.9(2) yes
N(9) Cu(3) N(7) C(47) -94.9(2) yes
N(9) Cu(3) N(8) C(36) -20.9(7) yes
N(9) Cu(3) N(8) C(40) 162.6(5) yes
N(9) C(42) C(43) C(44) 0.4(5) yes
N(9) C(46) C(45) C(44) 0.8(6) yes
N(10) Cu(4) O(4) C(68) -42(1) yes
N(10) Cu(4) N(11) C(53) 15.4(2) yes
N(10) Cu(4) N(11) C(57) -164.6(3) yes
N(10) Cu(4) N(12) C(59) -17.9(2) yes
N(10) Cu(4) N(12) C(63) 161.0(3) yes
N(10) C(52) C(53) N(11) -27.1(4) yes
N(10) C(52) C(53) C(54) 156.1(3) yes
N(10) C(58) C(59) N(12) 27.9(4) yes
N(10) C(58) C(59) C(60) -152.7(3) yes
N(11) Cu(4) O(4) C(68) 59.1(4) yes
N(11) Cu(4) N(10) C(52) -27.4(2) yes
N(11) Cu(4) N(10) C(58) -141.4(2) yes
N(11) Cu(4) N(10) C(64) 95.6(2) yes
N(11) Cu(4) N(12) C(59) 21.1(6) yes
N(11) Cu(4) N(12) C(63) -160.0(4) yes
N(11) C(53) C(54) C(55) -0.1(5) yes
N(11) C(57) C(56) C(55) -1.7(6) yes
N(12) Cu(4) O(4) C(68) -111.5(3) yes
N(12) Cu(4) N(10) C(52) 144.2(2) yes
N(12) Cu(4) N(10) C(58) 30.3(2) yes
N(12) Cu(4) N(10) C(64) -92.7(2) yes
N(12) Cu(4) N(11) C(53) -23.6(6) yes
N(12) Cu(4) N(11) C(57) 156.4(5) yes
N(12) C(59) C(60) C(61) -2.1(5) yes
N(12) C(63) C(62) C(61) -2.0(6) yes
C(1) N(1) C(7) C(8) 146.6(2) yes
C(1) N(1) C(13) C(14) 68.4(3) yes
C(1) N(1) C(13) C(15) -171.5(2) yes
C(1) N(1) C(13) C(16) -52.4(3) yes
C(1) C(2) N(2) C(6) 179.7(3) yes
C(1) C(2) C(3) C(4) 179.8(3) yes
C(2) N(2) C(6) C(5) 0.0(5) yes
C(2) C(1) N(1) C(7) -146.0(2) yes
C(2) C(1) N(1) C(13) 88.3(3) yes
C(2) C(3) C(4) C(5) 1.0(5) yes
C(3) C(2) N(2) C(6) -0.1(5) yes
C(3) C(4) C(5) C(6) -1.1(5) yes
C(7) N(1) C(13) C(14) -57.4(3) yes
C(7) N(1) C(13) C(15) 62.7(3) yes
C(7) N(1) C(13) C(16) -178.2(2) yes
C(7) C(8) N(3) C(12) -179.3(3) yes
C(7) C(8) C(9) C(10) -179.9(3) yes
C(8) N(3) C(12) C(11) -0.7(5) yes
C(8) C(7) N(1) C(13) -87.8(3) yes
C(8) C(9) C(10) C(11) -1.0(5) yes
C(9) C(8) N(3) C(12) -0.1(4) yes
C(9) C(10) C(11) C(12) 0.2(5) yes
C(18) N(4) C(24) C(25) 145.3(3) yes
C(18) N(4) C(30) C(31) 61.9(3) yes
C(18) N(4) C(30) C(32) -178.0(3) yes
C(18) N(4) C(30) C(33) -57.8(3) yes
C(18) C(19) N(5) C(23) 176.9(3) yes
C(18) C(19) C(20) C(21) -177.4(3) yes
C(19) N(5) C(23) C(22) 1.1(5) yes
C(19) C(18) N(4) C(24) -142.3(3) yes
C(19) C(18) N(4) C(30) 92.7(3) yes
C(19) C(20) C(21) C(22) 0.2(5) yes
C(20) C(19) N(5) C(23) -0.1(5) yes
C(20) C(21) C(22) C(23) 0.6(6) yes
C(24) N(4) C(30) C(31) -63.0(3) yes
C(24) N(4) C(30) C(32) 57.2(3) yes
C(24) N(4) C(30) C(33) 177.4(3) yes
C(24) C(25) N(6) C(29) -178.1(3) yes
C(24) C(25) C(26) C(27) 176.9(3) yes
C(25) N(6) C(29) C(28) 1.3(5) yes
C(25) C(24) N(4) C(30) -90.2(3) yes
C(25) C(26) C(27) C(28) 1.0(6) yes
C(26) C(25) N(6) C(29) 0.6(5) yes
C(26) C(27) C(28) C(29) 0.8(6) yes
C(35) N(7) C(41) C(42) -141.9(3) yes
C(35) N(7) C(47) C(48) -179.7(2) yes
C(35) N(7) C(47) C(49) -58.5(3) yes
C(35) N(7) C(47) C(50) 62.0(3) yes
C(35) C(36) N(8) C(40) -179.6(3) yes
C(35) C(36) C(37) C(38) 179.6(3) yes
C(36) N(8) C(40) C(39) 0.2(5) yes
C(36) C(35) N(7) C(41) 147.3(3) yes
C(36) C(35) N(7) C(47) -86.2(3) yes
C(36) C(37) C(38) C(39) -0.2(6) yes
C(37) C(36) N(8) C(40) 0.0(5) yes
C(37) C(38) C(39) C(40) 0.4(6) yes
C(41) N(7) C(47) C(48) -52.6(3) yes
C(41) N(7) C(47) C(49) 68.6(3) yes
C(41) N(7) C(47) C(50) -171.0(3) yes
C(41) C(42) N(9) C(46) 178.1(3) yes
C(41) C(42) C(43) C(44) -177.7(3) yes
C(42) N(9) C(46) C(45) -0.4(5) yes
C(42) C(41) N(7) C(47) 90.7(3) yes
C(42) C(43) C(44) C(45) 0.0(6) yes
C(43) C(42) N(9) C(46) -0.2(5) yes
C(43) C(44) C(45) C(46) -0.6(6) yes
C(52) N(10) C(58) C(59) -145.7(3) yes
C(52) N(10) C(64) C(65) 177.5(3) yes
C(52) N(10) C(64) C(66) -61.8(3) yes
C(52) N(10) C(64) C(67) 58.1(3) yes
C(52) C(53) N(11) C(57) -177.8(3) yes
C(52) C(53) C(54) C(55) 176.5(3) yes
C(53) N(11) C(57) C(56) 1.9(5) yes
C(53) C(52) N(10) C(58) 142.8(3) yes
C(53) C(52) N(10) C(64) -93.1(3) yes
C(53) C(54) C(55) C(56) 0.3(6) yes
C(54) C(53) N(11) C(57) -1.0(5) yes
C(54) C(55) C(56) C(57) 0.6(6) yes
C(58) N(10) C(64) C(65) -59.1(3) yes
C(58) N(10) C(64) C(66) 61.6(3) yes
C(58) N(10) C(64) C(67) -178.4(3) yes
C(58) C(59) N(12) C(63) -179.5(3) yes
C(58) C(59) C(60) C(61) 178.6(3) yes
C(59) N(12) C(63) C(62) 0.9(5) yes
C(59) C(58) N(10) C(64) 90.0(3) yes
C(59) C(60) C(61) C(62) 0.9(5) yes
C(60) C(59) N(12) C(63) 1.1(5) yes
C(60) C(61) C(62) C(63) 1.0(6) yes
C(60) C(61) C(62) C(63) 1.0(6) yes
